data_4507009
loop_
_publ_author_name
'Das, Uttam Kumar'
'Puranik, Vedavati G.'
'Dastidar, Parthasarathi'

_publ_section_title
;
 Supramolecular Synthon Transferability and Gelation by Diprimary Ammonium
 Monocarboxylate Salts
;
_journal_issue 12
_journal_name_full 'Crystal Growth &amp; Design'
_journal_page_first 5864
_journal_paper_doi 10.1021/cg301242p
_journal_volume 12
_journal_year 2012
_chemical_formula_moiety 'C4 H14 N2, 2(C7 H4 Cl O2)'
_chemical_formula_sum 'C18 H22 Cl2 N2 O4'
_chemical_formula_weight 401.28
_chemical_name_systematic
; 
 ? 
;
_space_group_IT_number 14
_symmetry_cell_setting monoclinic
_symmetry_space_group_name_Hall '-P 2ybc'
_symmetry_space_group_name_H-M 'P 1 21/c 1'
_atom_sites_solution_hydrogens geom
_atom_sites_solution_primary direct
_atom_sites_solution_secondary difmap
_audit_creation_method SHELXL-97
_cell_angle_alpha 90.00
_cell_angle_beta 106.035(2)
_cell_angle_gamma 90.00
_cell_formula_units_Z 2
_cell_length_a 11.6323(16)
_cell_length_b 6.1923(8)
_cell_length_c 14.4409(18)
_cell_measurement_temperature 298(2)
_cell_volume 999.7(2)
_computing_cell_refinement 'SMART APEX II'
_computing_data_collection 'SMART APEX II'
_computing_data_reduction 'SMART APEX SAINT'
_computing_molecular_graphics SHELXTL
_computing_publication_material 'MERCURY 2.3'
_computing_structure_refinement 'SHELXL-97 (Sheldrick, 1997)'
_computing_structure_solution 'SHELXS-97 (Sheldrick, 1990)'
_diffrn_ambient_temperature 298(2)
_diffrn_detector_area_resol_mean 3
_diffrn_measured_fraction_theta_full 1.000
_diffrn_measured_fraction_theta_max 1.000
_diffrn_measurement_device_type 'BRUKER CCD AREA'
_diffrn_measurement_method 'OMEGA SCAN'
_diffrn_radiation_monochromator graphite
_diffrn_radiation_source 'fine-focus sealed tube'
_diffrn_radiation_type MoK\a
_diffrn_radiation_wavelength 0.71073
_diffrn_reflns_av_R_equivalents 0.0221
_diffrn_reflns_av_sigmaI/netI 0.0164
_diffrn_reflns_limit_h_max 13
_diffrn_reflns_limit_h_min -13
_diffrn_reflns_limit_k_max 7
_diffrn_reflns_limit_k_min -7
_diffrn_reflns_limit_l_max 17
_diffrn_reflns_limit_l_min -17
_diffrn_reflns_number 8961
_diffrn_reflns_theta_full 24.99
_diffrn_reflns_theta_max 24.99
_diffrn_reflns_theta_min 1.82
_exptl_absorpt_coefficient_mu 0.349
_exptl_absorpt_correction_T_max 0.9726
_exptl_absorpt_correction_T_min 0.8816
_exptl_absorpt_correction_type multi-scan
_exptl_absorpt_process_details SADABS
_exptl_crystal_colour COLOURLESS
_exptl_crystal_density_diffrn 1.333
_exptl_crystal_density_method 'not measured'
_exptl_crystal_description PLATE
_exptl_crystal_F_000 420
_exptl_crystal_size_max 0.37
_exptl_crystal_size_mid 0.20
_exptl_crystal_size_min 0.08
_refine_diff_density_max 0.228
_refine_diff_density_min -0.440
_refine_diff_density_rms 0.058
_refine_ls_extinction_method none
_refine_ls_goodness_of_fit_ref 1.044
_refine_ls_hydrogen_treatment constr
_refine_ls_matrix_type full
_refine_ls_number_parameters 119
_refine_ls_number_reflns 1758
_refine_ls_number_restraints 0
_refine_ls_restrained_S_all 1.044
_refine_ls_R_factor_all 0.0416
_refine_ls_R_factor_gt 0.0373
_refine_ls_shift/su_max 0.000
_refine_ls_shift/su_mean 0.000
_refine_ls_structure_factor_coef Fsqd
_refine_ls_weighting_details 'calc w=1/[\s^2^(Fo^2^)+(0.0571P)^2^+0.3131P] where P=(Fo^2^+2Fc^2^)/3'
_refine_ls_weighting_scheme calc
_refine_ls_wR_factor_gt 0.0998
_refine_ls_wR_factor_ref 0.1041
_reflns_number_gt 1558
_reflns_number_total 1758
_reflns_threshold_expression >2sigma(I)
_cod_data_source_file cg301242p_si_013.cif
_cod_data_source_block B4A(4-Cl)
_cod_depositor_comments
;
The following automatic conversions were performed:

'_symmetry_cell_setting' value 'MONOCLINIC' changed to 'monoclinic'
according to /home/saulius/struct/CIF-dictionaries/cif_core.dic
dictionary named 'cif_core.dic' version 2.4.2 from
2011-04-26.

'_exptl_absorpt_correction_type' value 'MULTI-SCAN'
changed to 'multi-scan' according to
/home/saulius/struct/CIF-dictionaries/cif_core.dic dictionary named
'cif_core.dic' version 2.4.2 from
2011-04-26.

'_refine_ls_hydrogen_treatment' value 'CONSTR' changed
to 'constr' according to
/home/saulius/struct/CIF-dictionaries/cif_core.dic dictionary named
'cif_core.dic' version 2.4.2 from 2011-04-26.

Automatic conversion script
Id: cif_fix_values 1891 2012-01-12 08:04:46Z andrius 
;
_cod_original_sg_symbol_H-M P2(1)/C
_cod_database_code 4507009

loop_
_symmetry_equiv_pos_as_xyz
'x, y, z'
'-x, y+1/2, -z+1/2'
'-x, -y, -z'
'x, -y-1/2, z-1/2'

loop_
_atom_site_label
_atom_site_type_symbol
_atom_site_fract_x
_atom_site_fract_y
_atom_site_fract_z
_atom_site_U_iso_or_equiv
_atom_site_adp_type
_atom_site_occupancy
_atom_site_symmetry_multiplicity
_atom_site_calc_flag
_atom_site_refinement_flags
C1 C 0.75932(14) 0.7676(3) 0.17937(12) 0.0381(4) Uani 1 1 d .
O2 O 0.85218(10) 0.65263(18) 0.20752(9) 0.0468(3) Uani 1 1 d .
O3 O 0.75930(11) 0.96703(19) 0.16959(12) 0.0631(4) Uani 1 1 d .
C4 C 0.63983(13) 0.6557(2) 0.15565(11) 0.0339(3) Uani 1 1 d .
C5 C 0.53927(14) 0.7630(3) 0.09990(12) 0.0425(4) Uani 1 1 d .
H5 H 0.5470 0.9022 0.0781 0.051 Uiso 1 1 calc R
C6 C 0.42805(15) 0.6652(3) 0.07646(13) 0.0492(4) Uani 1 1 d .
H6 H 0.3612 0.7362 0.0383 0.059 Uiso 1 1 calc R
C7 C 0.41827(14) 0.4603(3) 0.11077(12) 0.0456(4) Uani 1 1 d .
Cl8 Cl 0.27849(4) 0.33301(11) 0.08054(4) 0.0761(2) Uani 1 1 d .
C9 C 0.51567(15) 0.3504(3) 0.16726(12) 0.0438(4) Uani 1 1 d .
H9 H 0.5069 0.2131 0.1905 0.053 Uiso 1 1 calc R
C10 C 0.62693(14) 0.4489(2) 0.18866(11) 0.0386(4) Uani 1 1 d .
H10 H 0.6937 0.3757 0.2256 0.046 Uiso 1 1 calc R
N11 N 0.06917(11) 0.7492(2) 0.83457(10) 0.0399(3) Uani 1 1 d .
H11A H -0.0003 0.7690 0.7903 0.060 Uiso 1 1 calc R
H11B H 0.0976 0.6187 0.8273 0.060 Uiso 1 1 calc R
H11C H 0.1211 0.8493 0.8276 0.060 Uiso 1 1 calc R
C12 C 0.05116(15) 0.7670(3) 0.93195(12) 0.0466(4) Uani 1 1 d .
H12A H 0.1263 0.7392 0.9800 0.056 Uiso 1 1 calc R
H12B H -0.0058 0.6584 0.9392 0.056 Uiso 1 1 calc R
C13 C 0.00577(15) 0.9879(3) 0.94902(12) 0.0444(4) Uani 1 1 d .
H13A H -0.0717 1.0119 0.9033 0.053 Uiso 1 1 calc R
H13B H 0.0603 1.0969 0.9378 0.053 Uiso 1 1 calc R

loop_
_atom_site_aniso_label
_atom_site_aniso_U_11
_atom_site_aniso_U_22
_atom_site_aniso_U_33
_atom_site_aniso_U_23
_atom_site_aniso_U_13
_atom_site_aniso_U_12
C1 0.0335(8) 0.0354(8) 0.0464(8) -0.0042(7) 0.0129(6) -0.0009(6)
O2 0.0303(6) 0.0422(7) 0.0625(7) -0.0066(5) 0.0040(5) 0.0016(5)
O3 0.0437(7) 0.0335(7) 0.1136(11) 0.0025(7) 0.0240(7) -0.0052(5)
C4 0.0325(8) 0.0326(8) 0.0373(7) -0.0023(6) 0.0107(6) 0.0006(6)
C5 0.0395(9) 0.0383(9) 0.0489(9) 0.0070(7) 0.0109(7) 0.0033(7)
C6 0.0327(9) 0.0594(11) 0.0512(10) 0.0065(8) 0.0044(7) 0.0031(7)
C7 0.0335(8) 0.0596(11) 0.0439(9) -0.0057(8) 0.0109(7) -0.0112(7)
Cl8 0.0430(3) 0.1017(5) 0.0789(4) 0.0004(3) 0.0089(3) -0.0307(3)
C9 0.0464(10) 0.0390(9) 0.0480(9) 0.0001(7) 0.0166(7) -0.0088(7)
C10 0.0364(8) 0.0361(8) 0.0422(8) 0.0014(6) 0.0087(6) 0.0025(6)
N11 0.0317(7) 0.0336(7) 0.0525(8) -0.0012(6) 0.0084(6) -0.0009(5)
C12 0.0437(9) 0.0434(9) 0.0518(10) 0.0065(7) 0.0115(7) 0.0038(7)
C13 0.0421(9) 0.0416(9) 0.0489(9) 0.0023(7) 0.0116(7) -0.0002(7)

loop_
_atom_type_symbol
_atom_type_description
_atom_type_scat_dispersion_real
_atom_type_scat_dispersion_imag
_atom_type_scat_source
C C 0.0033 0.0016 'International Tables Vol C Tables 4.2.6.8 and 6.1.1.4'
H H 0.0000 0.0000 'International Tables Vol C Tables 4.2.6.8 and 6.1.1.4'
N N 0.0061 0.0033 'International Tables Vol C Tables 4.2.6.8 and 6.1.1.4'
O O 0.0106 0.0060 'International Tables Vol C Tables 4.2.6.8 and 6.1.1.4'
Cl Cl 0.1484 0.1585 'International Tables Vol C Tables 4.2.6.8 and 6.1.1.4'

loop_
_geom_angle_atom_site_label_1
_geom_angle_atom_site_label_2
_geom_angle_atom_site_label_3
_geom_angle
_geom_angle_site_symmetry_1
_geom_angle_site_symmetry_3
O3 C1 O2 124.72(15) . .
O3 C1 C4 117.39(14) . .
O2 C1 C4 117.88(14) . .
C10 C4 C5 119.05(14) . .
C10 C4 C1 121.78(14) . .
C5 C4 C1 119.17(14) . .
C6 C5 C4 120.79(15) . .
C6 C5 H5 119.6 . .
C4 C5 H5 119.6 . .
C7 C6 C5 118.68(15) . .
C7 C6 H6 120.7 . .
C5 C6 H6 120.7 . .
C9 C7 C6 122.08(15) . .
C9 C7 Cl8 118.70(14) . .
C6 C7 Cl8 119.22(14) . .
C7 C9 C10 118.60(15) . .
C7 C9 H9 120.7 . .
C10 C9 H9 120.7 . .
C9 C10 C4 120.79(15) . .
C9 C10 H10 119.6 . .
C4 C10 H10 119.6 . .
C12 N11 H11A 109.5 . .
C12 N11 H11B 109.5 . .
H11A N11 H11B 109.5 . .
C12 N11 H11C 109.5 . .
H11A N11 H11C 109.5 . .
H11B N11 H11C 109.5 . .
N11 C12 C13 111.68(14) . .
N11 C12 H12A 109.3 . .
C13 C12 H12A 109.3 . .
N11 C12 H12B 109.3 . .
C13 C12 H12B 109.3 . .
H12A C12 H12B 107.9 . .
C12 C13 C13 112.03(17) . 3_577
C12 C13 H13A 109.2 . .
C13 C13 H13A 109.2 3_577 .
C12 C13 H13B 109.2 . .
C13 C13 H13B 109.2 3_577 .
H13A C13 H13B 107.9 . .

loop_
_geom_bond_atom_site_label_1
_geom_bond_atom_site_label_2
_geom_bond_distance
_geom_bond_site_symmetry_2
C1 O3 1.243(2) .
C1 O2 1.2632(19) .
C1 C4 1.505(2) .
C4 C10 1.389(2) .
C4 C5 1.392(2) .
C5 C6 1.383(2) .
C5 H5 0.9300 .
C6 C7 1.378(3) .
C6 H6 0.9300 .
C7 C9 1.379(2) .
C7 Cl8 1.7503(16) .
C9 C10 1.386(2) .
C9 H9 0.9300 .
C10 H10 0.9300 .
N11 C12 1.482(2) .
N11 H11A 0.8900 .
N11 H11B 0.8900 .
N11 H11C 0.8900 .
C12 C13 1.511(2) .
C12 H12A 0.9700 .
C12 H12B 0.9700 .
C13 C13 1.522(3) 3_577
C13 H13A 0.9700 .
C13 H13B 0.9700 .

loop_
_geom_hbond_atom_site_label_D
_geom_hbond_atom_site_label_H
_geom_hbond_atom_site_label_A
_geom_hbond_distance_DH
_geom_hbond_distance_HA
_geom_hbond_distance_DA
_geom_hbond_angle_DHA
_geom_hbond_site_symmetry_A
N11 H11A O2 0.89 1.86 2.7475(17) 171.5 4_476
N11 H11B O2 0.89 1.89 2.7758(18) 171.7 3_666
N11 H11C O3 0.89 1.79 2.6718(18) 171.1 3_676
